data_2017207
loop_
_publ_author_name
'Gainsford, Graeme J.'
'Mee, Simon P. H.'
'Luxenburger, Andreas'

_publ_section_title
;`Segmented' crystals solved using synchrotron radiation:
 (2<i>S</i>,3<i>R</i>,4<i>S</i>,5<i>R</i>)-4-(10,10-dimethyl-3,3-dioxo-3\l^6^-thia-4-azatricyclo[5.2.1.0^1,5^]decan-4-ylcarbonyl)-2,6-diphenylperhydropyrrolo[3,4-<i>c</i>]pyrrole-1,3-dione
;
_journal_coeditor_code SQ3199
_journal_issue 7
_journal_name_full 'Acta Crystallographica Section C'
_journal_page_first o331
_journal_page_last o334
_journal_paper_doi 10.1107/S0108270109020435
_journal_volume 65
_journal_year 2009
_chemical_formula_iupac 'C29 H31 N3 O5 S'
_chemical_formula_moiety 'C29 H31 N3 O5 S'
_chemical_formula_sum 'C29 H31 N3 O5 S'
_chemical_formula_weight 533.63
_chemical_name_systematic
;
(2<i>S</i>,3<i>R</i>,4<i>S</i>,5<i>R</i>)-
4-(10,10-dimethyl-3,3-dioxo-3\l^6^-thia-4-azatricyclo[5.2.1.0^1,5^]decan-
4-ylcarbonyl)-2,6-diphenylperhydropyrrolo[3,4-<i>c</i>]pyrrole-1,3-dione
;
_space_group_IT_number 4
_symmetry_cell_setting monoclinic
_symmetry_space_group_name_Hall 'P 2yb'
_symmetry_space_group_name_H-M 'P 1 21 1'
_atom_sites_solution_hydrogens geom
_atom_sites_solution_primary direct
_atom_sites_solution_secondary difmap
_audit_creation_method SHELXL97
_cell_angle_alpha 90.00
_cell_angle_beta 91.17(3)
_cell_angle_gamma 90.00
_cell_formula_units_Z 4
_cell_length_a 7.3990(15)
_cell_length_b 26.328(5)
_cell_length_c 13.214(3)
_cell_measurement_temperature 100(2)
_cell_volume 2573.6(9)
_computing_cell_refinement 'XDS (Kabsch, 1993)'
_computing_data_collection 'ADSC Quantum 210r software (ADSC, 2009)'
_computing_data_reduction
;
XDS (Kabsch, 1993; locally modified) and XPREP (Bruker, 2001)
;
_computing_molecular_graphics
;
ORTEP-3 (Farrugia, 1997) and Mercury (Macrae <i>et al.</i>,
2006)
;
_computing_publication_material
;
SHELXL97 (Sheldrick, 2008) and PLATON (Spek, 2009)
;
_computing_structure_refinement 'SHELXL97 (Sheldrick, 2008)'
_computing_structure_solution 'SHELXS97 (Sheldrick, 2008)'
_diffrn_ambient_temperature 100(2)
_diffrn_measured_fraction_theta_full 0.978
_diffrn_measured_fraction_theta_max 0.978
_diffrn_measurement_device_type 'ADSC Quantum 210r CCD area-detector'
_diffrn_measurement_method \w
_diffrn_radiation_monochromator graphite
_diffrn_radiation_source synchrotron
_diffrn_radiation_type synchrotron
_diffrn_radiation_wavelength 0.77300
_diffrn_reflns_av_R_equivalents 0.0916
_diffrn_reflns_av_sigmaI/netI 0.0753
_diffrn_reflns_limit_h_max 8
_diffrn_reflns_limit_h_min -8
_diffrn_reflns_limit_k_max 29
_diffrn_reflns_limit_k_min -29
_diffrn_reflns_limit_l_max 15
_diffrn_reflns_limit_l_min -15
_diffrn_reflns_number 29004
_diffrn_reflns_theta_full 26.52
_diffrn_reflns_theta_max 26.54
_diffrn_reflns_theta_min 2.38
_diffrn_standards_decay_% 0
_diffrn_standards_number 0
_exptl_absorpt_coefficient_mu 0.172
_exptl_absorpt_correction_type none
_exptl_crystal_colour colourless
_exptl_crystal_density_diffrn 1.377
_exptl_crystal_density_method 'not measured'
_exptl_crystal_description needle
_exptl_crystal_F_000 1128
_exptl_crystal_size_max 0.150
_exptl_crystal_size_mid 0.030
_exptl_crystal_size_min 0.010
_refine_diff_density_max 0.324
_refine_diff_density_min -0.387
_refine_ls_abs_structure_details 'Flack (1983), with 3898 Friedel pairs'
_refine_ls_abs_structure_Flack 0.03(4)
_refine_ls_extinction_coef 0.042(2)
_refine_ls_extinction_expression Fc^*^=kFc[1+0.001xFc^2^\l^3^/sin(2\q)]^-1/4^
_refine_ls_extinction_method 'SHELXL97 (Sheldrick, 2008)'
_refine_ls_goodness_of_fit_ref 1.028
_refine_ls_hydrogen_treatment mixed
_refine_ls_matrix_type full
_refine_ls_number_parameters 693
_refine_ls_number_reflns 8071
_refine_ls_number_restraints 1
_refine_ls_restrained_S_all 1.028
_refine_ls_R_factor_all 0.0460
_refine_ls_R_factor_gt 0.0435
_refine_ls_shift/su_max 0.001
_refine_ls_shift/su_mean 0.000
_refine_ls_structure_factor_coef Fsqd
_refine_ls_weighting_details 'calc w = 1/[\s^2^(Fo^2^)+(0.0698P)^2^] where P=(Fo^2^+2Fc^2^)/3'
_refine_ls_weighting_scheme calc
_refine_ls_wR_factor_gt 0.1092
_refine_ls_wR_factor_ref 0.1109
_reflns_number_gt 7637
_reflns_number_total 8071
_reflns_threshold_expression I>2\s(I)
_cod_data_source_file sq3199.cif
_cod_data_source_block I
_cod_original_sg_symbol_H-M 'P 21'
_cod_database_code 2017207
_cod_database_fobs_code 2017207

loop_
_symmetry_equiv_pos_as_xyz
'x, y, z'
'-x, y+1/2, -z'

loop_
_atom_site_type_symbol
_atom_site_label
_atom_site_fract_x
_atom_site_fract_y
_atom_site_fract_z
_atom_site_U_iso_or_equiv
_atom_site_adp_type
_atom_site_calc_flag
_atom_site_refinement_flags
_atom_site_occupancy
_atom_site_disorder_assembly
_atom_site_disorder_group
S S1 0.43917(8) 0.60984(2) -0.03912(5) 0.00826(17) Uani d . 1 . .
O O1 -0.0562(2) 0.56960(7) -0.03283(15) 0.0139(4) Uani d . 1 . .
O O2 0.0389(3) 0.50335(7) 0.14644(15) 0.0153(4) Uani d . 1 . .
O O3 -0.3153(3) 0.60776(8) 0.33473(15) 0.0160(4) Uani d . 1 . .
O O4 0.5256(2) 0.59733(7) 0.05610(14) 0.0115(4) Uani d . 1 . .
O O5 0.4018(3) 0.66279(7) -0.05720(15) 0.0159(4) Uani d . 1 . .
N N1 -0.0548(3) 0.65663(9) 0.08923(17) 0.0127(5) Uani d . 1 . .
H H1N -0.163(5) 0.6386(12) 0.073(2) 0.015 Uiso d . 1 . .
N N2 0.2457(3) 0.57511(8) -0.05106(17) 0.0099(5) Uani d . 1 . .
N N3 -0.1660(3) 0.54675(9) 0.24262(17) 0.0093(5) Uani d . 1 . .
C C1 0.0873(4) 0.58705(10) -0.0034(2) 0.0102(6) Uani d . 1 . .
C C2 0.0979(4) 0.62117(10) 0.0899(2) 0.0112(6) Uani d . 1 . .
H H2 0.2125 0.6412 0.0878 0.013 Uiso calc R 1 . .
C C3 0.0931(4) 0.59197(10) 0.1930(2) 0.0106(6) Uani d . 1 . .
H H3 0.2177 0.5872 0.2223 0.013 Uiso calc R 1 . .
C C4 -0.0221(4) 0.62646(10) 0.2616(2) 0.0101(6) Uani d . 1 . .
H H4 0.0466 0.6354 0.3251 0.012 Uiso calc R 1 . .
C C5 -0.0568(4) 0.67495(11) 0.1953(2) 0.0124(6) Uani d . 1 . .
H H5 0.0535 0.6966 0.2043 0.015 Uiso calc R 1 . .
C C6 -0.0091(4) 0.54209(10) 0.1885(2) 0.0101(6) Uani d . 1 . .
C C7 -0.1879(4) 0.59548(10) 0.2856(2) 0.0105(6) Uani d . 1 . .
C C8 -0.2857(4) 0.50497(10) 0.2620(2) 0.0098(6) Uani d . 1 . .
C C9 -0.2177(4) 0.46170(10) 0.3071(2) 0.0104(6) Uani d . 1 . .
H H9 -0.0927 0.4594 0.3245 0.013 Uiso calc R 1 . .
C C10 -0.3330(4) 0.42141(11) 0.3270(2) 0.0137(6) Uani d . 1 . .
H H10 -0.2871 0.3915 0.3586 0.016 Uiso calc R 1 . .
C C11 -0.5139(4) 0.42472(11) 0.3009(2) 0.0138(6) Uani d . 1 . .
H H11 -0.5925 0.3972 0.3150 0.017 Uiso calc R 1 . .
C C12 -0.5816(4) 0.46789(11) 0.2543(2) 0.0120(6) Uani d . 1 . .
H H12 -0.7061 0.4697 0.2357 0.014 Uiso calc R 1 . .
C C13 -0.4682(4) 0.50860(11) 0.2347(2) 0.0106(6) Uani d . 1 . .
H H13 -0.5143 0.5385 0.2031 0.013 Uiso calc R 1 . .
C C14 -0.2153(4) 0.70892(11) 0.2187(2) 0.0114(6) Uani d . 1 . .
C C15 -0.1894(4) 0.74933(11) 0.2848(2) 0.0144(6) Uani d . 1 . .
H H15 -0.0771 0.7531 0.3201 0.017 Uiso calc R 1 . .
C C16 -0.3266(4) 0.78439(12) 0.2997(2) 0.0193(7) Uani d . 1 . .
H H16 -0.3071 0.8121 0.3448 0.023 Uiso calc R 1 . .
C C17 -0.4916(4) 0.77934(11) 0.2495(2) 0.0165(6) Uani d . 1 . .
H H17 -0.5849 0.8035 0.2592 0.020 Uiso calc R 1 . .
C C18 -0.5187(4) 0.73868(11) 0.1850(2) 0.0210(7) Uani d . 1 . .
H H18 -0.6320 0.7347 0.1508 0.025 Uiso calc R 1 . .
C C19 -0.3828(4) 0.70382(12) 0.1697(2) 0.0210(7) Uani d . 1 . .
H H19 -0.4038 0.6760 0.1253 0.025 Uiso calc R 1 . .
C C20 0.2436(4) 0.54372(11) -0.1453(2) 0.0132(6) Uani d . 1 . .
H H20 0.1790 0.5623 -0.2013 0.016 Uiso calc R 1 . .
C C21 0.4429(4) 0.53505(11) -0.1729(2) 0.0101(6) Uani d . 1 . .
C C22 0.4390(4) 0.52183(12) -0.2867(2) 0.0181(7) Uani d . 1 . .
H H22A 0.5625 0.5206 -0.3141 0.022 Uiso calc R 1 . .
H H22B 0.3657 0.5466 -0.3262 0.022 Uiso calc R 1 . .
C C23 0.3500(4) 0.46864(12) -0.2875(2) 0.0218(7) Uani d . 1 . .
H H23A 0.2322 0.4693 -0.3244 0.026 Uiso calc R 1 . .
H H23B 0.4294 0.4432 -0.3193 0.026 Uiso calc R 1 . .
C C24 0.3249(4) 0.45676(11) -0.1743(2) 0.0170(7) Uani d . 1 . .
H H24 0.3133 0.4198 -0.1587 0.020 Uiso calc R 1 . .
C C25 0.1677(4) 0.48956(12) -0.1360(3) 0.0230(7) Uani d . 1 . .
H H25A 0.0575 0.4850 -0.1788 0.028 Uiso calc R 1 . .
H H25B 0.1395 0.4813 -0.0649 0.028 Uiso calc R 1 . .
C C26 0.5508(4) 0.58191(11) -0.1433(2) 0.0115(6) Uani d . 1 . .
H H26A 0.5547 0.6060 -0.2007 0.014 Uiso calc R 1 . .
H H26B 0.6762 0.5725 -0.1238 0.014 Uiso calc R 1 . .
C C27 0.4911(4) 0.48258(10) -0.1233(2) 0.0119(6) Uani d . 1 . .
C C28 0.4928(4) 0.48013(12) -0.0075(2) 0.0175(6) Uani d . 1 . .
H H28A 0.3802 0.4946 0.0177 0.026 Uiso calc R 1 . .
H H28B 0.5958 0.4996 0.0196 0.026 Uiso calc R 1 . .
H H28C 0.5034 0.4447 0.0143 0.026 Uiso calc R 1 . .
C C29 0.6735(4) 0.46165(12) -0.1557(2) 0.0202(7) Uani d . 1 . .
H H29A 0.6868 0.4266 -0.1318 0.030 Uiso calc R 1 . .
H H29B 0.7708 0.4826 -0.1265 0.030 Uiso calc R 1 . .
H H29C 0.6797 0.4624 -0.2297 0.030 Uiso calc R 1 . .
S S1' 0.96047(9) 0.71074(2) 0.78294(5) 0.00954(17) Uani d . 1 . .
O O1' 0.4582(3) 0.74503(8) 0.76936(16) 0.0164(5) Uani d . 1 . .
O O2' 0.5816(3) 0.81257(7) 0.59133(15) 0.0159(5) Uani d . 1 . .
O O3' 0.1922(3) 0.71272(8) 0.40683(15) 0.0184(5) Uani d . 1 . .
O O4' 1.0290(3) 0.72447(8) 0.68553(15) 0.0143(4) Uani d . 1 . .
O O5' 0.9412(3) 0.65711(8) 0.80263(15) 0.0182(5) Uani d . 1 . .
N N1' 0.4635(4) 0.65998(10) 0.64918(18) 0.0150(5) Uani d . 1 . .
H H1'N 0.370(5) 0.6789(13) 0.667(3) 0.018 Uiso d . 1 . .
N N2' 0.7594(3) 0.74061(8) 0.79852(17) 0.0101(5) Uani d . 1 . .
N N3' 0.3594(3) 0.77212(9) 0.49694(17) 0.0098(5) Uani d . 1 . .
C C1' 0.6042(4) 0.72859(10) 0.7444(2) 0.0109(6) Uani d . 1 . .
C C2' 0.6176(4) 0.69453(10) 0.6510(2) 0.0132(6) Uani d . 1 . .
H H2' 0.7313 0.6741 0.6567 0.016 Uiso calc R 1 . .
C C3' 0.6137(4) 0.72296(10) 0.5467(2) 0.0096(6) Uani d . 1 . .
H H3' 0.7377 0.7256 0.5184 0.012 Uiso calc R 1 . .
C C4' 0.4894(4) 0.69021(11) 0.4784(2) 0.0131(6) Uani d . 1 . .
H H4' 0.5522 0.6808 0.4147 0.016 Uiso calc R 1 . .
C C5' 0.4526(4) 0.64229(11) 0.5429(2) 0.0137(6) Uani d . 1 . .
H H5' 0.5590 0.6194 0.5338 0.016 Uiso calc R 1 . .
C C6' 0.5224(4) 0.77457(11) 0.5502(2) 0.0108(6) Uani d . 1 . .
C C7' 0.3266(4) 0.72358(11) 0.4547(2) 0.0126(6) Uani d . 1 . .
C C8' 0.2438(4) 0.81536(10) 0.48092(19) 0.0103(6) Uani d . 1 . .
C C9' 0.3156(4) 0.85898(11) 0.4372(2) 0.0138(6) Uani d . 1 . .
H H9' 0.4377 0.8597 0.4165 0.017 Uiso calc R 1 . .
C C10' 0.2063(4) 0.90125(12) 0.4247(2) 0.0182(7) Uani d . 1 . .
H H10' 0.2540 0.9313 0.3958 0.022 Uiso calc R 1 . .
C C11' 0.0272(4) 0.89993(12) 0.4541(2) 0.0162(6) Uani d . 1 . .
H H11' -0.0476 0.9289 0.4444 0.019 Uiso calc R 1 . .
C C12' -0.0424(4) 0.85650(11) 0.4975(2) 0.0145(6) Uani d . 1 . .
H H12' -0.1645 0.8558 0.5184 0.017 Uiso calc R 1 . .
C C13' 0.0661(4) 0.81403(11) 0.5106(2) 0.0115(6) Uani d . 1 . .
H H13' 0.0184 0.7841 0.5398 0.014 Uiso calc R 1 . .
C C14' 0.2868(4) 0.60998(11) 0.5210(2) 0.0128(6) Uani d . 1 . .
C C15' 0.3029(4) 0.56774(11) 0.4580(2) 0.0150(6) Uani d . 1 . .
H H15' 0.4130 0.5618 0.4242 0.018 Uiso calc R 1 . .
C C16' 0.1600(4) 0.53452(11) 0.4444(2) 0.0164(6) Uani d . 1 . .
H H16' 0.1728 0.5059 0.4013 0.020 Uiso calc R 1 . .
C C17' -0.0013(3) 0.54246(8) 0.49275(15) 0.0142(6) Uani d . 1 . .
H H17' -0.0987 0.5193 0.4837 0.017 Uiso calc R 1 . .
C C18' -0.0198(3) 0.58475(8) 0.55481(15) 0.0199(7) Uani d . 1 . .
H H18' -0.1301 0.5907 0.5884 0.024 Uiso calc R 1 . .
C C19' 0.1236(4) 0.61806(12) 0.5673(3) 0.0226(7) Uani d . 1 . .
H H19' 0.1095 0.6472 0.6088 0.027 Uiso calc R 1 . .
C C20' 0.7554(4) 0.76913(10) 0.8951(2) 0.0087(6) Uani d . 1 . .
H H20' 0.7062 0.7471 0.9498 0.010 Uiso calc R 1 . .
C C21' 0.9533(4) 0.78384(10) 0.9209(2) 0.0088(6) Uani d . 1 . .
C C22' 0.9586(4) 0.79401(12) 1.0359(2) 0.0166(6) Uani d . 1 . .
H H221 1.0841 0.7987 1.0616 0.020 Uiso calc R 1 . .
H H222 0.9011 0.7660 1.0736 0.020 Uiso calc R 1 . .
C C23' 0.8486(4) 0.84372(11) 1.0438(2) 0.0192(7) Uani d . 1 . .
H H231 0.9208 0.8708 1.0775 0.023 Uiso calc R 1 . .
H H232 0.7365 0.8383 1.0820 0.023 Uiso calc R 1 . .
C C24' 0.8048(4) 0.85762(12) 0.9322(2) 0.0158(6) Uani d . 1 . .
H H24' 0.7764 0.8944 0.9210 0.019 Uiso calc R 1 . .
C C25' 0.6570(4) 0.82113(11) 0.8936(2) 0.0153(6) Uani d . 1 . .
H H251 0.6153 0.8302 0.8243 0.018 Uiso calc R 1 . .
H H252 0.5521 0.8210 0.9390 0.018 Uiso calc R 1 . .
C C26' 1.0762(4) 0.74152(11) 0.8851(2) 0.0143(6) Uani d . 1 . .
H H261 1.1013 0.7172 0.9407 0.017 Uiso calc R 1 . .
H H262 1.1925 0.7557 0.8623 0.017 Uiso calc R 1 . .
C C27' 0.9730(4) 0.83877(10) 0.8767(2) 0.0097(6) Uani d . 1 . .
C C28' 0.9583(4) 0.84303(11) 0.7612(2) 0.0132(6) Uani d . 1 . .
H H281 0.9540 0.8789 0.7417 0.020 Uiso calc R 1 . .
H H282 0.8478 0.8260 0.7370 0.020 Uiso calc R 1 . .
H H283 1.0636 0.8269 0.7309 0.020 Uiso calc R 1 . .
C C29' 1.1488(4) 0.86562(11) 0.9098(2) 0.0165(6) Uani d . 1 . .
H H291 1.2518 0.8487 0.8788 0.025 Uiso calc R 1 . .
H H292 1.1623 0.8641 0.9837 0.025 Uiso calc R 1 . .
H H293 1.1444 0.9012 0.8881 0.025 Uiso calc R 1 . .

loop_
_atom_site_aniso_label
_atom_site_aniso_U_11
_atom_site_aniso_U_22
_atom_site_aniso_U_33
_atom_site_aniso_U_12
_atom_site_aniso_U_13
_atom_site_aniso_U_23
S1 0.0077(3) 0.0076(4) 0.0094(3) -0.0002(3) -0.0004(2) 0.0003(3)
O1 0.0063(10) 0.0143(11) 0.0209(11) 0.0008(8) 0.0004(8) -0.0029(8)
O2 0.0186(11) 0.0105(11) 0.0171(11) 0.0056(8) 0.0041(8) -0.0032(8)
O3 0.0185(11) 0.0112(11) 0.0189(10) 0.0011(8) 0.0099(9) -0.0027(8)
O4 0.0148(10) 0.0090(11) 0.0106(10) -0.0010(8) -0.0019(8) -0.0005(7)
O5 0.0192(11) 0.0065(10) 0.0221(11) 0.0028(8) 0.0000(8) 0.0014(8)
N1 0.0176(13) 0.0087(13) 0.0120(12) 0.0049(10) 0.0065(10) -0.0009(10)
N2 0.0089(12) 0.0114(12) 0.0094(12) -0.0001(9) -0.0017(9) -0.0053(9)
N3 0.0103(12) 0.0092(12) 0.0087(11) 0.0016(9) 0.0022(9) -0.0003(9)
C1 0.0097(14) 0.0101(14) 0.0107(14) 0.0026(11) 0.0009(11) 0.0038(11)
C2 0.0108(13) 0.0068(14) 0.0161(15) -0.0031(10) 0.0052(11) -0.0018(11)
C3 0.0082(13) 0.0106(15) 0.0132(14) 0.0022(11) 0.0006(11) 0.0001(11)
C4 0.0129(14) 0.0093(15) 0.0081(13) -0.0001(11) 0.0013(11) -0.0037(10)
C5 0.0180(15) 0.0071(14) 0.0124(14) -0.0015(11) 0.0054(11) -0.0015(11)
C6 0.0119(14) 0.0089(14) 0.0095(13) 0.0035(11) 0.0012(11) 0.0031(11)
C7 0.0164(15) 0.0073(14) 0.0077(13) 0.0017(11) 0.0000(11) -0.0014(10)
C8 0.0116(14) 0.0104(14) 0.0073(13) 0.0015(11) -0.0004(10) -0.0021(11)
C9 0.0125(14) 0.0084(14) 0.0103(14) 0.0019(11) -0.0020(11) -0.0033(11)
C10 0.0251(16) 0.0066(14) 0.0094(15) 0.0015(12) -0.0014(12) 0.0012(11)
C11 0.0189(16) 0.0100(14) 0.0126(15) -0.0034(12) 0.0026(12) -0.0027(11)
C12 0.0093(14) 0.0143(15) 0.0123(14) 0.0007(11) 0.0014(11) -0.0040(11)
C13 0.0119(14) 0.0105(14) 0.0093(14) 0.0039(11) -0.0004(10) 0.0002(10)
C14 0.0129(14) 0.0109(14) 0.0108(14) -0.0027(12) 0.0049(10) 0.0034(11)
C15 0.0164(15) 0.0192(16) 0.0077(14) 0.0040(12) -0.0001(11) 0.0006(11)
C16 0.0264(17) 0.0207(18) 0.0107(15) 0.0041(13) -0.0007(12) -0.0069(12)
C17 0.0204(16) 0.0143(16) 0.0150(15) 0.0064(12) 0.0059(12) -0.0034(12)
C18 0.0117(15) 0.0231(18) 0.0280(18) 0.0022(13) -0.0029(13) -0.0058(14)
C19 0.0197(16) 0.0155(17) 0.0280(17) -0.0063(13) 0.0039(13) -0.0113(13)
C20 0.0102(14) 0.0158(16) 0.0133(14) 0.0025(11) -0.0036(11) -0.0073(12)
C21 0.0084(14) 0.0142(15) 0.0077(14) 0.0011(11) 0.0013(10) 0.0003(11)
C22 0.0221(16) 0.0250(18) 0.0073(14) 0.0025(13) 0.0002(12) -0.0034(12)
C23 0.0166(16) 0.0277(19) 0.0210(17) 0.0008(13) -0.0019(12) -0.0130(14)
C24 0.0163(16) 0.0142(16) 0.0209(17) -0.0009(12) 0.0076(13) -0.0103(12)
C25 0.0089(15) 0.0266(18) 0.0336(19) -0.0079(13) 0.0035(13) -0.0179(14)
C26 0.0097(14) 0.0152(15) 0.0099(14) -0.0011(11) 0.0036(11) -0.0003(11)
C27 0.0149(14) 0.0091(15) 0.0118(14) -0.0020(11) 0.0037(11) -0.0010(11)
C28 0.0264(16) 0.0150(16) 0.0113(15) 0.0013(12) 0.0024(12) 0.0029(12)
C29 0.0166(16) 0.0185(17) 0.0254(17) 0.0065(13) 0.0011(13) -0.0003(13)
S1' 0.0114(3) 0.0074(4) 0.0098(3) 0.0031(3) -0.0021(2) -0.0025(3)
O1' 0.0091(11) 0.0191(12) 0.0212(11) -0.0031(8) 0.0015(8) -0.0024(9)
O2' 0.0173(11) 0.0120(11) 0.0183(11) -0.0045(8) -0.0043(8) -0.0036(9)
O3' 0.0229(11) 0.0094(10) 0.0224(11) 0.0012(9) -0.0133(9) -0.0024(9)
O4' 0.0163(10) 0.0163(11) 0.0103(10) 0.0016(8) 0.0037(8) -0.0039(8)
O5' 0.0288(12) 0.0079(11) 0.0179(11) 0.0030(8) -0.0027(9) 0.0017(8)
N1' 0.0194(14) 0.0113(13) 0.0139(13) -0.0067(11) -0.0082(10) -0.0006(10)
N2' 0.0081(11) 0.0085(12) 0.0135(12) -0.0004(9) -0.0015(9) -0.0034(9)
N3' 0.0118(12) 0.0070(12) 0.0104(12) -0.0009(9) -0.0016(9) -0.0014(9)
C1' 0.0126(15) 0.0072(14) 0.0128(15) -0.0048(11) -0.0025(11) 0.0050(11)
C2' 0.0159(15) 0.0114(15) 0.0121(14) -0.0027(11) -0.0025(11) -0.0003(11)
C3' 0.0082(13) 0.0071(14) 0.0137(15) 0.0002(10) 0.0015(11) -0.0017(10)
C4' 0.0162(15) 0.0100(14) 0.0130(14) 0.0018(12) -0.0002(11) -0.0044(11)
C5' 0.0140(15) 0.0086(15) 0.0184(15) 0.0009(11) -0.0047(12) -0.0038(11)
C6' 0.0119(14) 0.0106(15) 0.0099(13) -0.0025(12) -0.0002(11) -0.0022(11)
C7' 0.0190(15) 0.0134(15) 0.0054(14) -0.0041(12) 0.0023(12) -0.0010(11)
C8' 0.0156(15) 0.0070(14) 0.0081(13) 0.0028(11) -0.0030(11) -0.0007(11)
C9' 0.0160(15) 0.0145(15) 0.0112(14) -0.0009(12) 0.0068(11) 0.0026(11)
C10' 0.0272(18) 0.0159(16) 0.0116(15) 0.0026(13) 0.0022(13) 0.0036(12)
C11' 0.0212(16) 0.0153(16) 0.0118(15) 0.0061(12) -0.0067(12) 0.0022(11)
C12' 0.0097(15) 0.0200(17) 0.0138(14) 0.0000(12) 0.0007(12) -0.0045(12)
C13' 0.0141(14) 0.0092(14) 0.0111(13) -0.0032(11) -0.0005(11) 0.0006(11)
C14' 0.0170(15) 0.0086(14) 0.0125(14) 0.0011(12) -0.0089(11) 0.0025(11)
C15' 0.0220(16) 0.0170(16) 0.0060(14) -0.0030(12) 0.0013(12) 0.0013(11)
C16' 0.0227(16) 0.0156(15) 0.0111(14) -0.0056(12) 0.0018(12) -0.0070(11)
C17' 0.0161(16) 0.0125(15) 0.0137(14) -0.0033(12) -0.0043(12) 0.0010(11)
C18' 0.0184(16) 0.0203(17) 0.0208(17) 0.0026(13) -0.0026(13) -0.0071(13)
C19' 0.0202(16) 0.0137(16) 0.0336(18) 0.0054(12) -0.0073(14) -0.0139(13)
C20' 0.0091(13) 0.0087(14) 0.0083(13) -0.0017(11) 0.0039(10) -0.0015(10)
C21' 0.0095(14) 0.0083(15) 0.0086(13) 0.0000(10) -0.0011(10) 0.0020(11)
C22' 0.0255(17) 0.0131(15) 0.0112(14) -0.0062(12) 0.0013(12) -0.0038(11)
C23' 0.0258(17) 0.0183(17) 0.0139(16) -0.0010(13) 0.0092(13) -0.0086(12)
C24' 0.0123(15) 0.0128(15) 0.0221(16) 0.0031(12) 0.0000(12) -0.0045(12)
C25' 0.0082(14) 0.0174(16) 0.0205(16) 0.0028(11) 0.0059(11) -0.0053(12)
C26' 0.0138(14) 0.0135(15) 0.0152(15) 0.0073(11) -0.0075(12) -0.0066(12)
C27' 0.0100(14) 0.0045(14) 0.0146(15) 0.0003(10) 0.0000(11) 0.0001(11)
C28' 0.0141(15) 0.0089(15) 0.0165(15) -0.0064(11) -0.0021(11) 0.0047(11)
C29' 0.0143(15) 0.0188(17) 0.0162(15) -0.0067(12) -0.0044(12) -0.0015(12)

loop_
_atom_type_symbol
_atom_type_description
_atom_type_scat_dispersion_real
_atom_type_scat_dispersion_imag
_atom_type_scat_source
C C 0.0033 0.0016 'International Tables Vol C Tables 4.2.6.8 and 6.1.1.4'
H H 0.0000 0.0000 'International Tables Vol C Tables 4.2.6.8 and 6.1.1.4'
N N 0.0061 0.0033 'International Tables Vol C Tables 4.2.6.8 and 6.1.1.4'
O O 0.0106 0.0060 'International Tables Vol C Tables 4.2.6.8 and 6.1.1.4'
S S 0.1246 0.1234 'International Tables Vol C Tables 4.2.6.8 and 6.1.1.4'

loop_
_geom_angle_atom_site_label_1
_geom_angle_atom_site_label_2
_geom_angle_atom_site_label_3
_geom_angle_site_symmetry_1
_geom_angle_site_symmetry_3
_geom_angle
_geom_angle_publ_flag
O4 S1 O5 . . 116.58(12) ?
O4 S1 N2 . . 108.42(11) ?
O5 S1 N2 . . 110.23(11) ?
O4 S1 C26 . . 112.19(12) ?
O5 S1 C26 . . 111.24(13) ?
N2 S1 C26 . . 96.25(12) ?
C2 N1 C5 . . 102.9(2) ?
C2 N1 H1N . . 109.2(19) ?
C5 N1 H1N . . 110(2) ?
C1 N2 C20 . . 120.8(2) y
C1 N2 S1 . . 123.81(19) y
C20 N2 S1 . . 111.60(18) ?
C6 N3 C7 . . 113.1(2) ?
C6 N3 C8 . . 123.5(2) ?
C7 N3 C8 . . 123.1(2) ?
O1 C1 N2 . . 120.9(3) ?
O1 C1 C2 . . 120.8(2) ?
N2 C1 C2 . . 118.2(2) ?
N1 C2 C1 . . 110.0(2) ?
N1 C2 C3 . . 106.7(2) ?
C1 C2 C3 . . 114.4(2) ?
N1 C2 H2 . . 108.5 ?
C1 C2 H2 . . 108.5 ?
C3 C2 H2 . . 108.5 ?
C6 C3 C4 . . 104.5(2) ?
C6 C3 C2 . . 114.3(2) ?
C4 C3 C2 . . 104.1(2) ?
C6 C3 H3 . . 111.2 ?
C4 C3 H3 . . 111.2 ?
C2 C3 H3 . . 111.2 ?
C7 C4 C3 . . 105.3(2) ?
C7 C4 C5 . . 115.6(2) ?
C3 C4 C5 . . 103.6(2) ?
C7 C4 H4 . . 110.6 ?
C3 C4 H4 . . 110.6 ?
C5 C4 H4 . . 110.6 ?
N1 C5 C14 . . 114.1(2) ?
N1 C5 C4 . . 105.0(2) ?
C14 C5 C4 . . 119.1(2) ?
N1 C5 H5 . . 105.9 ?
C14 C5 H5 . . 105.9 ?
C4 C5 H5 . . 105.9 ?
O2 C6 N3 . . 124.5(2) ?
O2 C6 C3 . . 126.4(3) ?
N3 C6 C3 . . 109.1(2) ?
O3 C7 N3 . . 124.0(3) ?
O3 C7 C4 . . 128.2(2) ?
N3 C7 C4 . . 107.8(2) ?
C9 C8 C13 . . 120.9(3) ?
C9 C8 N3 . . 119.3(2) ?
C13 C8 N3 . . 119.9(2) ?
C8 C9 C10 . . 119.5(3) ?
C8 C9 H9 . . 120.2 ?
C10 C9 H9 . . 120.2 ?
C11 C10 C9 . . 120.1(3) ?
C11 C10 H10 . . 120.0 ?
C9 C10 H10 . . 120.0 ?
C10 C11 C12 . . 120.3(3) ?
C10 C11 H11 . . 119.8 ?
C12 C11 H11 . . 119.8 ?
C11 C12 C13 . . 120.2(3) ?
C11 C12 H12 . . 119.9 ?
C13 C12 H12 . . 119.9 ?
C12 C13 C8 . . 119.0(3) ?
C12 C13 H13 . . 120.5 ?
C8 C13 H13 . . 120.5 ?
C15 C14 C19 . . 118.5(3) ?
C15 C14 C5 . . 119.0(3) ?
C19 C14 C5 . . 122.3(3) ?
C14 C15 C16 . . 120.5(3) ?
C14 C15 H15 . . 119.8 ?
C16 C15 H15 . . 119.8 ?
C17 C16 C15 . . 120.5(3) ?
C17 C16 H16 . . 119.7 ?
C15 C16 H16 . . 119.7 ?
C18 C17 C16 . . 119.1(3) ?
C18 C17 H17 . . 120.5 ?
C16 C17 H17 . . 120.5 ?
C19 C18 C17 . . 120.6(3) ?
C19 C18 H18 . . 119.7 ?
C17 C18 H18 . . 119.7 ?
C18 C19 C14 . . 120.8(3) ?
C18 C19 H19 . . 119.6 ?
C14 C19 H19 . . 119.6 ?
N2 C20 C25 . . 116.3(2) ?
N2 C20 C21 . . 106.6(2) ?
C25 C20 C21 . . 103.5(2) ?
N2 C20 H20 . . 110.0 ?
C25 C20 H20 . . 110.0 ?
C21 C20 H20 . . 110.0 ?
C26 C21 C20 . . 108.6(2) ?
C26 C21 C22 . . 115.7(2) ?
C20 C21 C22 . . 105.3(2) ?
C26 C21 C27 . . 119.7(2) ?
C20 C21 C27 . . 104.0(2) ?
C22 C21 C27 . . 102.0(2) ?
C21 C22 C23 . . 102.1(2) ?
C21 C22 H22A . . 111.3 ?
C23 C22 H22A . . 111.3 ?
C21 C22 H22B . . 111.3 ?
C23 C22 H22B . . 111.3 ?
H22A C22 H22B . . 109.2 ?
C24 C23 C22 . . 103.7(2) ?
C24 C23 H23A . . 111.0 ?
C22 C23 H23A . . 111.0 ?
C24 C23 H23B . . 111.0 ?
C22 C23 H23B . . 111.0 ?
H23A C23 H23B . . 109.0 ?
C25 C24 C23 . . 108.1(3) ?
C25 C24 C27 . . 102.1(2) ?
C23 C24 C27 . . 102.9(2) ?
C25 C24 H24 . . 114.2 ?
C23 C24 H24 . . 114.2 ?
C27 C24 H24 . . 114.2 ?
C20 C25 C24 . . 102.3(2) ?
C20 C25 H25A . . 111.3 ?
C24 C25 H25A . . 111.3 ?
C20 C25 H25B . . 111.3 ?
C24 C25 H25B . . 111.3 ?
H25A C25 H25B . . 109.2 ?
C21 C26 S1 . . 106.59(19) ?
C21 C26 H26A . . 110.4 ?
S1 C26 H26A . . 110.4 ?
C21 C26 H26B . . 110.4 ?
S1 C26 H26B . . 110.4 ?
H26A C26 H26B . . 108.6 ?
C29 C27 C28 . . 106.0(2) ?
C29 C27 C24 . . 114.7(2) ?
C28 C27 C24 . . 114.0(2) ?
C29 C27 C21 . . 113.3(2) ?
C28 C27 C21 . . 116.9(2) ?
C24 C27 C21 . . 91.9(2) ?
C27 C28 H28A . . 109.5 ?
C27 C28 H28B . . 109.5 ?
H28A C28 H28B . . 109.5 ?
C27 C28 H28C . . 109.5 ?
H28A C28 H28C . . 109.5 ?
H28B C28 H28C . . 109.5 ?
C27 C29 H29A . . 109.5 ?
C27 C29 H29B . . 109.5 ?
H29A C29 H29B . . 109.5 ?
C27 C29 H29C . . 109.5 ?
H29A C29 H29C . . 109.5 ?
H29B C29 H29C . . 109.5 ?
O4' S1' O5' . . 116.40(12) ?
O4' S1' N2' . . 108.51(12) ?
O5' S1' N2' . . 109.95(12) ?
O4' S1' C26' . . 113.05(13) ?
O5' S1' C26' . . 110.88(13) ?
N2' S1' C26' . . 96.10(12) ?
C2' N1' C5' . . 103.8(2) ?
C2' N1' H1'N . . 105(2) ?
C5' N1' H1'N . . 114(2) ?
C1' N2' C20' . . 122.2(2) y
C1' N2' S1' . . 123.6(2) y
C20' N2' S1' . . 111.83(17) ?
C6' N3' C7' . . 112.6(2) ?
C6' N3' C8' . . 123.2(2) ?
C7' N3' C8' . . 124.1(2) ?
O1' C1' N2' . . 120.9(3) ?
O1' C1' C2' . . 120.0(2) ?
N2' C1' C2' . . 119.1(2) ?
N1' C2' C1' . . 108.4(2) ?
N1' C2' C3' . . 106.5(2) ?
C1' C2' C3' . . 115.4(2) ?
N1' C2' H2' . . 108.8 ?
C1' C2' H2' . . 108.8 ?
C3' C2' H2' . . 108.8 ?
C6' C3' C4' . . 105.0(2) ?
C6' C3' C2' . . 113.6(2) ?
C4' C3' C2' . . 104.3(2) ?
C6' C3' H3' . . 111.2 ?
C4' C3' H3' . . 111.2 ?
C2' C3' H3' . . 111.2 ?
C7' C4' C3' . . 105.0(2) ?
C7' C4' C5' . . 115.9(2) ?
C3' C4' C5' . . 104.1(2) ?
C7' C4' H4' . . 110.5 ?
C3' C4' H4' . . 110.5 ?
C5' C4' H4' . . 110.5 ?
N1' C5' C14' . . 112.7(2) ?
N1' C5' C4' . . 105.0(2) ?
C14' C5' C4' . . 120.2(2) ?
N1' C5' H5' . . 106.0 ?
C14' C5' H5' . . 106.0 ?
C4' C5' H5' . . 106.0 ?
O2' C6' N3' . . 124.5(3) ?
O2' C6' C3' . . 126.4(2) ?
N3' C6' C3' . . 109.0(2) ?
O3' C7' N3' . . 123.8(3) ?
O3' C7' C4' . . 128.0(3) ?
N3' C7' C4' . . 108.2(2) ?
C13' C8' C9' . . 120.7(3) ?
C13' C8' N3' . . 120.4(2) ?
C9' C8' N3' . . 118.9(2) ?
C10' C9' C8' . . 119.0(3) ?
C10' C9' H9' . . 120.5 ?
C8' C9' H9' . . 120.5 ?
C9' C10' C11' . . 120.3(3) ?
C9' C10' H10' . . 119.8 ?
C11' C10' H10' . . 119.8 ?
C12' C11' C10' . . 120.1(3) ?
C12' C11' H11' . . 119.9 ?
C10' C11' H11' . . 119.9 ?
C11' C12' C13' . . 119.9(3) ?
C11' C12' H12' . . 120.0 ?
C13' C12' H12' . . 120.0 ?
C8' C13' C12' . . 119.9(3) ?
C8' C13' H13' . . 120.1 ?
C12' C13' H13' . . 120.1 ?
C19' C14' C15' . . 118.2(3) ?
C19' C14' C5' . . 122.7(3) ?
C15' C14' C5' . . 118.9(3) ?
C16' C15' C14' . . 120.5(3) ?
C16' C15' H15' . . 119.7 ?
C14' C15' H15' . . 119.7 ?
C15' C16' C17' . . 120.7(3) ?
C15' C16' H16' . . 119.7 ?
C17' C16' H16' . . 119.7 ?
C16' C17' C18' . . 119.34(15) ?
C16' C17' H17' . . 120.3 ?
C18' C17' H17' . . 120.3 ?
C19' C18' C17' . . 119.56(16) ?
C19' C18' H18' . . 120.2 ?
C17' C18' H18' . . 120.2 ?
C14' C19' C18' . . 121.6(3) ?
C14' C19' H19' . . 119.2 ?
C18' C19' H19' . . 119.2 ?
N2' C20' C21' . . 106.4(2) ?
N2' C20' C25' . . 117.0(2) ?
C21' C20' C25' . . 103.0(2) ?
N2' C20' H20' . . 110.0 ?
C21' C20' H20' . . 110.0 ?
C25' C20' H20' . . 110.0 ?
C26' C21' C22' . . 115.5(2) ?
C26' C21' C20' . . 108.5(2) ?
C22' C21' C20' . . 105.4(2) ?
C26' C21' C27' . . 120.0(2) ?
C22' C21' C27' . . 101.9(2) ?
C20' C21' C27' . . 104.1(2) ?
C21' C22' C23' . . 102.2(2) ?
C21' C22' H221 . . 111.3 ?
C23' C22' H221 . . 111.3 ?
C21' C22' H222 . . 111.3 ?
C23' C22' H222 . . 111.3 ?
H221 C22' H222 . . 109.2 ?
C22' C23' C24' . . 103.7(2) ?
C22' C23' H231 . . 111.0 ?
C24' C23' H231 . . 111.0 ?
C22' C23' H232 . . 111.0 ?
C24' C23' H232 . . 111.0 ?
H231 C23' H232 . . 109.0 ?
C25' C24' C27' . . 102.5(2) ?
C25' C24' C23' . . 107.6(3) ?
C27' C24' C23' . . 102.8(2) ?
C25' C24' H24' . . 114.2 ?
C27' C24' H24' . . 114.2 ?
C23' C24' H24' . . 114.2 ?
C24' C25' C20' . . 102.5(2) ?
C24' C25' H251 . . 111.3 ?
C20' C25' H251 . . 111.3 ?
C24' C25' H252 . . 111.3 ?
C20' C25' H252 . . 111.3 ?
H251 C25' H252 . . 109.2 ?
C21' C26' S1' . . 106.76(19) ?
C21' C26' H261 . . 110.4 ?
S1' C26' H261 . . 110.4 ?
C21' C26' H262 . . 110.4 ?
S1' C26' H262 . . 110.4 ?
H261 C26' H262 . . 108.6 ?
C28' C27' C29' . . 107.0(2) ?
C28' C27' C24' . . 114.2(2) ?
C29' C27' C24' . . 113.8(2) ?
C28' C27' C21' . . 115.7(2) ?
C29' C27' C21' . . 113.7(2) ?
C24' C27' C21' . . 92.2(2) ?
C27' C28' H281 . . 109.5 ?
C27' C28' H282 . . 109.5 ?
H281 C28' H282 . . 109.5 ?
C27' C28' H283 . . 109.5 ?
H281 C28' H283 . . 109.5 ?
H282 C28' H283 . . 109.5 ?
C27' C29' H291 . . 109.5 ?
C27' C29' H292 . . 109.5 ?
H291 C29' H292 . . 109.5 ?
C27' C29' H293 . . 109.5 ?
H291 C29' H293 . . 109.5 ?
H292 C29' H293 . . 109.5 ?

loop_
_geom_bond_atom_site_label_1
_geom_bond_atom_site_label_2
_geom_bond_site_symmetry_2
_geom_bond_distance
_geom_bond_publ_flag
S1 O4 . 1.438(2) .
S1 O5 . 1.440(2) ?
S1 N2 . 1.703(2) .
S1 C26 . 1.779(3) .
O1 C1 . 1.213(3) ?
O2 C6 . 1.218(3) ?
O3 C7 . 1.200(3) ?
N1 C2 . 1.465(4) ?
N1 C5 . 1.482(4) ?
N1 H1N . 0.95(3) y
N2 C1 . 1.378(4) ?
N2 C20 . 1.495(3) ?
N3 C6 . 1.381(4) y
N3 C7 . 1.414(4) y
N3 C8 . 1.439(4) y
C1 C2 . 1.527(4) ?
C2 C3 . 1.565(4) ?
C2 H2 . 1.0000 ?
C3 C6 . 1.516(4) ?
C3 C4 . 1.551(4) ?
C3 H3 . 1.0000 ?
C4 C7 . 1.512(4) ?
C4 C5 . 1.567(4) ?
C4 H4 . 1.0000 ?
C5 C14 . 1.512(4) ?
C5 H5 . 1.0000 ?
C8 C9 . 1.377(4) y
C8 C13 . 1.394(4) ?
C9 C10 . 1.390(4) ?
C9 H9 . 0.9500 ?
C10 C11 . 1.378(4) ?
C10 H10 . 0.9500 ?
C11 C12 . 1.382(4) ?
C11 H11 . 0.9500 ?
C12 C13 . 1.389(4) ?
C12 H12 . 0.9500 ?
C13 H13 . 0.9500 ?
C14 C15 . 1.387(4) ?
C14 C19 . 1.393(4) ?
C15 C16 . 1.389(4) ?
C15 H15 . 0.9500 ?
C16 C17 . 1.384(4) ?
C16 H16 . 0.9500 ?
C17 C18 . 1.380(4) ?
C17 H17 . 0.9500 ?
C18 C19 . 1.379(4) ?
C18 H18 . 0.9500 ?
C19 H19 . 0.9500 ?
C20 C25 . 1.539(4) ?
C20 C21 . 1.543(4) ?
C20 H20 . 1.0000 ?
C21 C26 . 1.516(4) ?
C21 C22 . 1.544(4) ?
C21 C27 . 1.567(4) ?
C22 C23 . 1.547(4) ?
C22 H22A . 0.9900 ?
C22 H22B . 0.9900 ?
C23 C24 . 1.543(4) ?
C23 H23A . 0.9900 ?
C23 H23B . 0.9900 ?
C24 C25 . 1.542(4) ?
C24 C27 . 1.547(4) ?
C24 H24 . 1.0000 ?
C25 H25A . 0.9900 ?
C25 H25B . 0.9900 ?
C26 H26A . 0.9900 ?
C26 H26B . 0.9900 ?
C27 C29 . 1.527(4) ?
C27 C28 . 1.531(4) ?
C28 H28A . 0.9800 ?
C28 H28B . 0.9800 ?
C28 H28C . 0.9800 ?
C29 H29A . 0.9800 ?
C29 H29B . 0.9800 ?
C29 H29C . 0.9800 ?
S1' O4' . 1.439(2) ?
S1' O5' . 1.443(2) .
S1' N2' . 1.699(2) .
S1' C26' . 1.780(3) ?
O1' C1' . 1.215(4) ?
O2' C6' . 1.216(3) ?
O3' C7' . 1.202(4) ?
N1' C2' . 1.458(4) ?
N1' C5' . 1.480(4) ?
N1' H1'N . 0.89(4) y
N2' C1' . 1.377(4) ?
N2' C20' . 1.482(3) ?
N3' C6' . 1.386(4) y
N3' C7' . 1.414(4) y
N3' C8' . 1.437(3) y
C1' C2' . 1.530(4) ?
C2' C3' . 1.568(4) ?
C2' H2' . 1.0000 ?
C3' C6' . 1.519(4) ?
C3' C4' . 1.540(4) ?
C3' H3' . 1.0000 ?
C4' C7' . 1.519(4) ?
C4' C5' . 1.550(4) ?
C4' H4' . 1.0000 ?
C5' C14' . 1.516(4) ?
C5' H5' . 1.0000 ?
C8' C13' . 1.380(4) ?
C8' C9' . 1.395(4) y
C9' C10' . 1.384(4) ?
C9' H9' . 0.9500 ?
C10' C11' . 1.389(4) ?
C10' H10' . 0.9500 ?
C11' C12' . 1.384(4) ?
C11' H11' . 0.9500 ?
C12' C13' . 1.385(4) ?
C12' H12' . 0.9500 ?
C13' H13' . 0.9500 ?
C14' C19' . 1.382(4) ?
C14' C15' . 1.395(4) ?
C15' C16' . 1.381(4) ?
C15' H15' . 0.9500 ?
C16' C17' . 1.381(4) ?
C16' H16' . 0.9500 ?
C17' C18' . 1.391(3) ?
C17' H17' . 0.9500 ?
C18' C19' . 1.384(4) ?
C18' H18' . 0.9500 ?
C19' H19' . 0.9500 ?
C20' C21' . 1.546(4) ?
C20' C25' . 1.551(4) ?
C20' H20' . 1.0000 ?
C21' C26' . 1.519(4) ?
C21' C22' . 1.542(4) ?
C21' C27' . 1.568(4) ?
C22' C23' . 1.546(4) ?
C22' H221 . 0.9900 ?
C22' H222 . 0.9900 ?
C23' C24' . 1.547(4) ?
C23' H231 . 0.9900 ?
C23' H232 . 0.9900 ?
C24' C25' . 1.535(4) ?
C24' C27' . 1.540(4) ?
C24' H24' . 1.0000 ?
C25' H251 . 0.9900 ?
C25' H252 . 0.9900 ?
C26' H261 . 0.9900 ?
C26' H262 . 0.9900 ?
C27' C28' . 1.532(4) ?
C27' C29' . 1.536(4) ?
C28' H281 . 0.9800 ?
C28' H282 . 0.9800 ?
C28' H283 . 0.9800 ?
C29' H291 . 0.9800 ?
C29' H292 . 0.9800 ?
C29' H293 . 0.9800 ?

loop_
_geom_hbond_atom_site_label_D
_geom_hbond_atom_site_label_H
_geom_hbond_atom_site_label_A
_geom_hbond_site_symmetry_A
_geom_hbond_distance_DH
_geom_hbond_distance_HA
_geom_hbond_distance_DA
_geom_hbond_angle_DHA
_geom_hbond_publ_flag
N1 H1N O4 1_455 0.95(3) 2.55(4) 3.495(3) 170(2) yes
C4' H4' O3 1_655 1.00 2.41 3.243(4) 140 yes
C11 H11 O2' 2_546 0.95 2.55 3.321(4) 138 yes
C12 H12 O2 1_455 0.95 2.38 3.259(4) 155 yes
C12' H12' O2' 1_455 0.95 2.41 3.280(4) 151 yes
C13 H13 O4 1_455 0.95 2.51 3.320(3) 144 yes
C13' H13' O4' 1_455 0.95 2.48 3.317(4) 147 yes
C19 H19 O4 1_455 0.95 2.32 3.245(4) 165 yes
C19' H19' O4' 1_455 0.95 2.36 3.290(4) 168 yes
C26 H26A N1' 1_554 0.99 2.52 3.477(4) 162 yes
C26 H26B O1 1_655 0.99 2.30 3.243(3) 160 yes
C26' H262 O1' 1_655 0.99 2.36 3.242(4) 149 yes
C10 H10 Cg1 2_546 0.95 2.69 3.486(3) 142 yes
C22 H22B Cg2 1_554 0.99 2.84 3.757(3) 153 yes
N1' H1N' O1' . 0.89(4) 2.29(4) 2.746(3) 112(3) yes
N1 H1N O1 . 0.95(3) 2.43(3) 2.802(3) 103(2) yes

loop_
_geom_torsion_atom_site_label_1
_geom_torsion_atom_site_label_2
_geom_torsion_atom_site_label_3
_geom_torsion_atom_site_label_4
_geom_torsion_site_symmetry_1
_geom_torsion_site_symmetry_2
_geom_torsion_site_symmetry_3
_geom_torsion_site_symmetry_4
_geom_torsion
_geom_torsion_publ_flag
O4 S1 N2 C1 . . . . 78.6(2) y
O5 S1 N2 C1 . . . . -50.1(2) y
C26 S1 N2 C1 . . . . -165.5(2) ?
O4 S1 N2 C20 . . . . -123.20(19) ?
O5 S1 N2 C20 . . . . 108.10(19) ?
C26 S1 N2 C20 . . . . -7.3(2) ?
C20 N2 C1 O1 . . . . 5.0(4) ?
S1 N2 C1 O1 . . . . 161.3(2) ?
C20 N2 C1 C2 . . . . -177.4(2) ?
S1 N2 C1 C2 . . . . -21.0(3) ?
C5 N1 C2 C1 . . . . 163.3(2) ?
C5 N1 C2 C3 . . . . 38.7(3) ?
O1 C1 C2 N1 . . . . -41.4(3) ?
N2 C1 C2 N1 . . . . 141.0(2) ?
O1 C1 C2 C3 . . . . 78.7(3) ?
N2 C1 C2 C3 . . . . -99.0(3) ?
N1 C2 C3 C6 . . . . 93.2(3) ?
C1 C2 C3 C6 . . . . -28.7(3) ?
N1 C2 C3 C4 . . . . -20.1(3) ?
C1 C2 C3 C4 . . . . -142.0(2) ?
C6 C3 C4 C7 . . . . -3.8(3) ?
C2 C3 C4 C7 . . . . 116.4(2) ?
C6 C3 C4 C5 . . . . -125.7(2) ?
C2 C3 C4 C5 . . . . -5.5(3) ?
C2 N1 C5 C14 . . . . -174.3(2) ?
C2 N1 C5 C4 . . . . -42.1(3) ?
C7 C4 C5 N1 . . . . -85.7(3) ?
C3 C4 C5 N1 . . . . 29.1(3) ?
C7 C4 C5 C14 . . . . 43.7(3) ?
C3 C4 C5 C14 . . . . 158.4(2) ?
C7 N3 C6 O2 . . . . 178.8(3) ?
C8 N3 C6 O2 . . . . 4.7(4) ?
C7 N3 C6 C3 . . . . 0.3(3) ?
C8 N3 C6 C3 . . . . -173.7(2) ?
C4 C3 C6 O2 . . . . -176.1(3) ?
C2 C3 C6 O2 . . . . 70.7(4) ?
C4 C3 C6 N3 . . . . 2.3(3) ?
C2 C3 C6 N3 . . . . -110.8(2) ?
C6 N3 C7 O3 . . . . 179.3(3) ?
C8 N3 C7 O3 . . . . -6.6(4) ?
C6 N3 C7 C4 . . . . -2.9(3) ?
C8 N3 C7 C4 . . . . 171.2(2) ?
C3 C4 C7 O3 . . . . -178.2(3) ?
C5 C4 C7 O3 . . . . -64.5(4) ?
C3 C4 C7 N3 . . . . 4.1(3) ?
C5 C4 C7 N3 . . . . 117.9(2) ?
C6 N3 C8 C9 . . . . 54.5(4) ?
C7 N3 C8 C9 . . . . -119.0(3) ?
C6 N3 C8 C13 . . . . -125.2(3) ?
C7 N3 C8 C13 . . . . 61.3(4) ?
C13 C8 C9 C10 . . . . -0.9(4) ?
N3 C8 C9 C10 . . . . 179.3(2) ?
C8 C9 C10 C11 . . . . 0.5(4) ?
C9 C10 C11 C12 . . . . 0.4(4) ?
C10 C11 C12 C13 . . . . -0.9(4) ?
C11 C12 C13 C8 . . . . 0.5(4) ?
C9 C8 C13 C12 . . . . 0.5(4) ?
N3 C8 C13 C12 . . . . -179.8(2) ?
N1 C5 C14 C15 . . . . -143.6(3) ?
C4 C5 C14 C15 . . . . 91.3(3) ?
N1 C5 C14 C19 . . . . 30.7(4) ?
C4 C5 C14 C19 . . . . -94.3(3) ?
C19 C14 C15 C16 . . . . -1.4(4) ?
C5 C14 C15 C16 . . . . 173.1(3) ?
C14 C15 C16 C17 . . . . 0.5(5) ?
C15 C16 C17 C18 . . . . 0.6(5) ?
C16 C17 C18 C19 . . . . -0.8(5) ?
C17 C18 C19 C14 . . . . -0.2(5) ?
C15 C14 C19 C18 . . . . 1.3(5) ?
C5 C14 C19 C18 . . . . -173.1(3) ?
C1 N2 C20 C25 . . . . -61.5(3) ?
S1 N2 C20 C25 . . . . 139.6(2) ?
C1 N2 C20 C21 . . . . -176.2(2) ?
S1 N2 C20 C21 . . . . 24.8(3) ?
N2 C20 C21 C26 . . . . -34.1(3) ?
C25 C20 C21 C26 . . . . -157.3(2) ?
N2 C20 C21 C22 . . . . -158.7(2) ?
C25 C20 C21 C22 . . . . 78.2(3) ?
N2 C20 C21 C27 . . . . 94.4(2) ?
C25 C20 C21 C27 . . . . -28.8(3) ?
C26 C21 C22 C23 . . . . 170.5(2) ?
C20 C21 C22 C23 . . . . -69.6(3) ?
C27 C21 C22 C23 . . . . 38.8(3) ?
C21 C22 C23 C24 . . . . -3.3(3) ?
C22 C23 C24 C25 . . . . 73.8(3) ?
C22 C23 C24 C27 . . . . -33.7(3) ?
N2 C20 C25 C24 . . . . -124.3(3) ?
C21 C20 C25 C24 . . . . -7.8(3) ?
C23 C24 C25 C20 . . . . -65.6(3) ?
C27 C24 C25 C20 . . . . 42.4(3) ?
C20 C21 C26 S1 . . . . 28.8(3) ?
C22 C21 C26 S1 . . . . 147.0(2) ?
C27 C21 C26 S1 . . . . -90.3(3) ?
O4 S1 C26 C21 . . . . 99.94(19) ?
O5 S1 C26 C21 . . . . -127.45(19) ?
N2 S1 C26 C21 . . . . -12.9(2) ?
C25 C24 C27 C29 . . . . -174.0(3) ?
C23 C24 C27 C29 . . . . -61.9(3) ?
C25 C24 C27 C28 . . . . 63.5(3) ?
C23 C24 C27 C28 . . . . 175.5(2) ?
C25 C24 C27 C21 . . . . -57.2(3) ?
C23 C24 C27 C21 . . . . 54.9(2) ?
C26 C21 C27 C29 . . . . -68.4(3) ?
C20 C21 C27 C29 . . . . 170.2(2) ?
C22 C21 C27 C29 . . . . 60.8(3) ?
C26 C21 C27 C28 . . . . 55.3(3) ?
C20 C21 C27 C28 . . . . -66.1(3) ?
C22 C21 C27 C28 . . . . -175.5(2) ?
C26 C21 C27 C24 . . . . 173.6(2) ?
C20 C21 C27 C24 . . . . 52.2(2) ?
C22 C21 C27 C24 . . . . -57.2(2) ?
O4' S1' N2' C1' . . . . 69.4(2) y
O5' S1' N2' C1' . . . . -58.9(2) y
C26' S1' N2' C1' . . . . -173.8(2) ?
O4' S1' N2' C20' . . . . -127.73(18) ?
O5' S1' N2' C20' . . . . 103.92(19) ?
C26' S1' N2' C20' . . . . -10.9(2) ?
C20' N2' C1' O1' . . . . 6.8(4) ?
S1' N2' C1' O1' . . . . 167.9(2) ?
C20' N2' C1' C2' . . . . -173.9(2) ?
S1' N2' C1' C2' . . . . -12.8(3) ?
C5' N1' C2' C1' . . . . 160.9(2) ?
C5' N1' C2' C3' . . . . 36.2(3) ?
O1' C1' C2' N1' . . . . -40.0(3) ?
N2' C1' C2' N1' . . . . 140.7(2) ?
O1' C1' C2' C3' . . . . 79.2(3) ?
N2' C1' C2' C3' . . . . -100.1(3) ?
N1' C2' C3' C6' . . . . 96.4(3) ?
C1' C2' C3' C6' . . . . -23.9(3) ?
N1' C2' C3' C4' . . . . -17.4(3) ?
C1' C2' C3' C4' . . . . -137.7(2) ?
C6' C3' C4' C7' . . . . -4.9(3) ?
C2' C3' C4' C7' . . . . 114.8(2) ?
C6' C3' C4' C5' . . . . -127.1(2) ?
C2' C3' C4' C5' . . . . -7.4(3) ?
C2' N1' C5' C14' . . . . -173.6(2) ?
C2' N1' C5' C4' . . . . -41.1(3) ?
C7' C4' C5' N1' . . . . -85.2(3) ?
C3' C4' C5' N1' . . . . 29.5(3) ?
C7' C4' C5' C14' . . . . 42.9(4) ?
C3' C4' C5' C14' . . . . 157.6(2) ?
C7' N3' C6' O2' . . . . 178.3(3) ?
C8' N3' C6' O2' . . . . 2.4(4) ?
C7' N3' C6' C3' . . . . -0.6(3) ?
C8' N3' C6' C3' . . . . -176.5(2) ?
C4' C3' C6' O2' . . . . -175.4(3) ?
C2' C3' C6' O2' . . . . 71.3(4) ?
C4' C3' C6' N3' . . . . 3.5(3) ?
C2' C3' C6' N3' . . . . -109.9(3) ?
C6' N3' C7' O3' . . . . 178.8(3) ?
C8' N3' C7' O3' . . . . -5.4(4) ?
C6' N3' C7' C4' . . . . -2.7(3) ?
C8' N3' C7' C4' . . . . 173.2(2) ?
C3' C4' C7' O3' . . . . -176.9(3) ?
C5' C4' C7' O3' . . . . -62.7(4) ?
C3' C4' C7' N3' . . . . 4.7(3) ?
C5' C4' C7' N3' . . . . 118.9(2) ?
C6' N3' C8' C13' . . . . -124.1(3) ?
C7' N3' C8' C13' . . . . 60.5(3) ?
C6' N3' C8' C9' . . . . 54.4(3) ?
C7' N3' C8' C9' . . . . -121.0(3) ?
C13' C8' C9' C10' . . . . 0.5(4) ?
N3' C8' C9' C10' . . . . -177.9(3) ?
C8' C9' C10' C11' . . . . -0.7(4) ?
C9' C10' C11' C12' . . . . 0.9(4) ?
C10' C11' C12' C13' . . . . -0.8(4) ?
C9' C8' C13' C12' . . . . -0.4(4) ?
N3' C8' C13' C12' . . . . 178.0(2) ?
C11' C12' C13' C8' . . . . 0.5(4) ?
N1' C5' C14' C19' . . . . 33.6(4) ?
C4' C5' C14' C19' . . . . -91.0(4) ?
N1' C5' C14' C15' . . . . -140.8(3) ?
C4' C5' C14' C15' . . . . 94.6(3) ?
C19' C14' C15' C16' . . . . -1.3(4) ?
C5' C14' C15' C16' . . . . 173.5(3) ?
C14' C15' C16' C17' . . . . 0.0(4) ?
C15' C16' C17' C18' . . . . 0.8(3) ?
C16' C17' C18' C19' . . . . -0.2(2) ?
C15' C14' C19' C18' . . . . 1.9(4) ?
C5' C14' C19' C18' . . . . -172.7(3) ?
C17' C18' C19' C14' . . . . -1.2(4) ?
C1' N2' C20' C21' . . . . -169.4(2) ?
S1' N2' C20' C21' . . . . 27.5(2) ?
C1' N2' C20' C25' . . . . -55.0(3) ?
S1' N2' C20' C25' . . . . 141.9(2) ?
N2' C20' C21' C26' . . . . -34.3(3) ?
C25' C20' C21' C26' . . . . -157.9(2) ?
N2' C20' C21' C22' . . . . -158.6(2) ?
C25' C20' C21' C22' . . . . 77.8(3) ?
N2' C20' C21' C27' . . . . 94.6(2) ?
C25' C20' C21' C27' . . . . -29.0(3) ?
C26' C21' C22' C23' . . . . 170.5(2) ?
C20' C21' C22' C23' . . . . -69.7(3) ?
C27' C21' C22' C23' . . . . 38.7(3) ?
C21' C22' C23' C24' . . . . -3.5(3) ?
C22' C23' C24' C25' . . . . 74.2(3) ?
C22' C23' C24' C27' . . . . -33.6(3) ?
C27' C24' C25' C20' . . . . 41.9(3) ?
C23' C24' C25' C20' . . . . -66.2(3) ?
N2' C20' C25' C24' . . . . -123.4(3) ?
C21' C20' C25' C24' . . . . -7.2(3) ?
C22' C21' C26' S1' . . . . 144.6(2) ?
C20' C21' C26' S1' . . . . 26.5(3) ?
C27' C21' C26' S1' . . . . -92.7(3) ?
O4' S1' C26' C21' . . . . 103.5(2) ?
O5' S1' C26' C21' . . . . -123.7(2) ?
N2' S1' C26' C21' . . . . -9.6(2) ?
C25' C24' C27' C28' . . . . 62.6(3) ?
C23' C24' C27' C28' . . . . 174.2(2) ?
C25' C24' C27' C29' . . . . -174.1(2) ?
C23' C24' C27' C29' . . . . -62.5(3) ?
C25' C24' C27' C21' . . . . -56.9(2) ?
C23' C24' C27' C21' . . . . 54.7(2) ?
C26' C21' C27' C28' . . . . 55.5(3) ?
C22' C21' C27' C28' . . . . -175.5(2) ?
C20' C21' C27' C28' . . . . -66.0(3) ?
C26' C21' C27' C29' . . . . -69.0(3) ?
C22' C21' C27' C29' . . . . 60.0(3) ?
C20' C21' C27' C29' . . . . 169.5(2) ?
C26' C21' C27' C24' . . . . 173.7(2) ?
C22' C21' C27' C24' . . . . -57.3(2) ?
C20' C21' C27' C24' . . . . 52.2(2) ?
